data_4318808
loop_
_publ_author_name
'Alexander A. Kolomeitsev'
'German Bissky'
'Jan Barten'
'Natalya Kalinovich'
'Enno Lork'
'Gerd-Volker R\"oschenthaler'

_publ_section_title
;
 Hexaalkylguanidinium and 2-(Dialkylamino)-1,3-dimethylimidazolinium
 Trimethyldifluorosiliconates and Perfluoroalkoxides. Accidental Isolation
 and Molecular Structure of [C(NMe2)3]+F-.6CH2Cl2
;
_journal_name_full 'Inorganic Chemistry'
_journal_page_first 6118
_journal_page_last 6124
_journal_paper_doi 10.1021/ic020081v
_journal_volume 41
_journal_year 2002
_chemical_formula_sum 'C13 H30 Cl12 F N3'
_chemical_formula_weight 672.80
_chemical_name_systematic
;
 ?
;
_space_group_IT_number 148
_symmetry_cell_setting rhombohedral
_symmetry_space_group_name_Hall '-R 3'
_symmetry_space_group_name_H-M 'R -3 :H'
_atom_sites_solution_hydrogens difmap
_atom_sites_solution_primary direct
_atom_sites_solution_secondary difmap
_audit_creation_method SHELXL-97
_cell_angle_alpha 90.00
_cell_angle_beta 90.00
_cell_angle_gamma 120.00
_cell_formula_units_Z 3
_cell_length_a 14.2585(8)
_cell_length_b 14.2585(8)
_cell_length_c 13.0166(8)
_cell_measurement_reflns_used 58
_cell_measurement_temperature 173(2)
_cell_measurement_theta_max 12.16
_cell_measurement_theta_min 4.64
_cell_volume 2291.8(2)
_computing_cell_refinement 'Bruker XSCANS'
_computing_data_collection 'Bruker XSCANS'
_computing_data_reduction 'Bruker SHELXTL'
_computing_molecular_graphics 'Bruker SHELXTL'
_computing_publication_material 'Bruker SHELXTL'
_computing_structure_refinement 'SHELXL-97 (Sheldrick, 1997)'
_computing_structure_solution 'SHELXS-97 (Sheldrick, 1990)'
_diffrn_ambient_temperature 173(2)
_diffrn_measured_fraction_theta_full 0.977
_diffrn_measured_fraction_theta_max 0.977
_diffrn_measurement_device_type 'Bruker P4'
_diffrn_measurement_method '2\q/\w scans'
_diffrn_radiation_monochromator graphite
_diffrn_radiation_source 'normal-focus sealed tube'
_diffrn_radiation_type MoK\a
_diffrn_radiation_wavelength 0.71073
_diffrn_reflns_av_R_equivalents 0.0282
_diffrn_reflns_av_sigmaI/netI 0.0339
_diffrn_reflns_limit_h_max 18
_diffrn_reflns_limit_h_min -1
_diffrn_reflns_limit_k_max 1
_diffrn_reflns_limit_k_min -17
_diffrn_reflns_limit_l_max 1
_diffrn_reflns_limit_l_min -16
_diffrn_reflns_number 1537
_diffrn_reflns_theta_full 27.50
_diffrn_reflns_theta_max 27.50
_diffrn_reflns_theta_min 2.86
_diffrn_standards_decay_% 'random variation +/-2.0'
_diffrn_standards_interval_count 197
_diffrn_standards_number 3
_exptl_absorpt_coefficient_mu 1.101
_exptl_absorpt_correction_T_max 0.6670
_exptl_absorpt_correction_T_min 0.6089
_exptl_absorpt_correction_type none
_exptl_crystal_colour colourless
_exptl_crystal_density_diffrn 1.462
_exptl_crystal_density_meas ?
_exptl_crystal_density_method 'not measured'
_exptl_crystal_F_000 1026
_exptl_crystal_size_max 0.50
_exptl_crystal_size_mid 0.50
_exptl_crystal_size_min 0.40
_refine_diff_density_max 0.437
_refine_diff_density_min -0.321
_refine_diff_density_rms 0.053
_refine_ls_extinction_coef 0.0005(3)
_refine_ls_extinction_expression Fc^*^=kFc[1+0.001xFc^2^\l^3^/sin(2\q)]^-1/4^
_refine_ls_extinction_method SHELXL
_refine_ls_goodness_of_fit_ref 1.055
_refine_ls_hydrogen_treatment refall
_refine_ls_matrix_type full
_refine_ls_number_parameters 71
_refine_ls_number_reflns 1140
_refine_ls_number_restraints 0
_refine_ls_restrained_S_all 1.055
_refine_ls_R_factor_all 0.0562
_refine_ls_R_factor_gt 0.0411
_refine_ls_shift/su_max 0.002
_refine_ls_shift/su_mean 0.000
_refine_ls_structure_factor_coef Fsqd
_refine_ls_weighting_details 'calc w=1/[\s^2^(Fo^2^)+(0.0344P)^2^+4.3101P] where P=(Fo^2^+2Fc^2^)/3'
_refine_ls_weighting_scheme calc
_refine_ls_wR_factor_gt 0.0954
_refine_ls_wR_factor_ref 0.1035
_reflns_number_gt 897
_reflns_number_total 1140
_reflns_threshold_expression >2sigma(I)
_cod_data_source_file ic020081v_2.cif
_cod_data_source_block gb9b
_cod_depositor_comments
;
The following automatic conversions were performed:

'_symmetry_cell_setting' value 'Rhombohedral' changed to
'rhombohedral' according to the built-in table from CIF Core
dictionary named 'cif_core.dic' version 2.4.1 from 2010-06-29.

Automatic conversion script
Id: cif_fix_values 1646 2011-03-28 12:23:43Z adriana 

The following automatic conversions were performed:

'_exptl_crystal_density_meas' value 'not_measured' was changed to '?'
- the value is perceived as not measured.

Automatic conversion script
Id: cif_fix_values 3008 2015-01-20 13:52:24Z robertas 
;
_cod_original_sg_symbol_H-M 'R -3'
_cod_database_code 4318808

loop_
_symmetry_equiv_pos_as_xyz
'x, y, z'
'-y, x-y, z'
'-x+y, -x, z'
'x+2/3, y+1/3, z+1/3'
'-y+2/3, x-y+1/3, z+1/3'
'-x+y+2/3, -x+1/3, z+1/3'
'x+1/3, y+2/3, z+2/3'
'-y+1/3, x-y+2/3, z+2/3'
'-x+y+1/3, -x+2/3, z+2/3'
'-x, -y, -z'
'y, -x+y, -z'
'x-y, x, -z'
'-x+2/3, -y+1/3, -z+1/3'
'y+2/3, -x+y+1/3, -z+1/3'
'x-y+2/3, x+1/3, -z+1/3'
'-x+1/3, -y+2/3, -z+2/3'
'y+1/3, -x+y+2/3, -z+2/3'
'x-y+1/3, x+2/3, -z+2/3'

loop_
_atom_site_label
_atom_site_type_symbol
_atom_site_fract_x
_atom_site_fract_y
_atom_site_fract_z
_atom_site_U_iso_or_equiv
_atom_site_adp_type
_atom_site_occupancy
_atom_site_symmetry_multiplicity
_atom_site_calc_flag
_atom_site_refinement_flags
_atom_site_disorder_assembly
_atom_site_disorder_group
F1 F 0.3333 0.6667 0.6667 0.0398(7) Uani 1 6 d S . .
C1 C 0.3333 0.6667 0.1667 0.0249(9) Uani 1 6 d S . .
N1 N 0.3032(3) 0.7418(3) 0.1676(3) 0.0303(7) Uani 0.50 1 d P . .
C2 C 0.3796(3) 0.8499(2) 0.2178(2) 0.0511(7) Uani 1 1 d . . .
H20 H 0.331(3) 0.842(3) 0.260(3) 0.066(10) Uiso 1 1 d . . .
H21 H 0.392(2) 0.900(3) 0.167(2) 0.059(9) Uiso 1 1 d . . .
H22 H 0.435(3) 0.868(3) 0.263(3) 0.082(11) Uiso 1 1 d . . .
C3 C 0.1481(2) 0.6323(2) 0.5360(2) 0.0472(6) Uani 1 1 d . . .
H31 H 0.205(2) 0.641(2) 0.576(2) 0.046(7) Uiso 1 1 d . . .
H32 H 0.106(3) 0.561(3) 0.505(2) 0.064(9) Uiso 1 1 d . . .
Cl1 Cl 0.05562(6) 0.64601(7) 0.61573(6) 0.0647(3) Uani 1 1 d . . .
Cl2 Cl 0.19683(7) 0.73220(7) 0.43829(6) 0.0661(3) Uani 1 1 d . . .

loop_
_atom_site_aniso_label
_atom_site_aniso_U_11
_atom_site_aniso_U_22
_atom_site_aniso_U_33
_atom_site_aniso_U_23
_atom_site_aniso_U_13
_atom_site_aniso_U_12
F1 0.0316(10) 0.0316(10) 0.0560(19) 0.000 0.000 0.0158(5)
C1 0.0264(14) 0.0264(14) 0.022(2) 0.000 0.000 0.0132(7)
N1 0.0283(17) 0.0299(17) 0.0331(16) -0.0034(14) -0.0061(14) 0.0148(14)
C2 0.073(2) 0.0330(13) 0.0486(15) -0.0109(11) -0.0027(15) 0.0269(13)
C3 0.0353(13) 0.0444(14) 0.0607(16) -0.0007(12) -0.0028(11) 0.0191(11)
Cl1 0.0468(4) 0.0689(5) 0.0804(5) 0.0224(4) 0.0229(3) 0.0304(4)
Cl2 0.0711(5) 0.0754(5) 0.0478(4) 0.0059(3) 0.0099(3) 0.0338(4)

loop_
_atom_type_symbol
_atom_type_description
_atom_type_scat_dispersion_real
_atom_type_scat_dispersion_imag
_atom_type_scat_source
C C 0.0033 0.0016 'International Tables Vol C Tables 4.2.6.8 and 6.1.1.4'
H H 0.0000 0.0000 'International Tables Vol C Tables 4.2.6.8 and 6.1.1.4'
N N 0.0061 0.0033 'International Tables Vol C Tables 4.2.6.8 and 6.1.1.4'
F F 0.0171 0.0103 'International Tables Vol C Tables 4.2.6.8 and 6.1.1.4'
Cl Cl 0.1484 0.1585 'International Tables Vol C Tables 4.2.6.8 and 6.1.1.4'

loop_
_geom_angle_atom_site_label_1
_geom_angle_atom_site_label_2
_geom_angle_atom_site_label_3
_geom_angle
_geom_angle_site_symmetry_1
_geom_angle_site_symmetry_3
_geom_angle_publ_flag
N1 C1 N1 180.0(3) 13_565 . ?
N1 C1 N1 60.008(6) 13_565 2_665 ?
N1 C1 N1 119.992(6) . 2_665 ?
N1 C1 N1 60.009(5) 13_565 3_565 ?
N1 C1 N1 119.992(6) . 3_565 ?
N1 C1 N1 119.992(5) 2_665 3_565 ?
N1 C1 N1 119.995(6) 13_565 14_455 ?
N1 C1 N1 60.006(6) . 14_455 ?
N1 C1 N1 179.997(1) 2_665 14_455 ?
N1 C1 N1 60.011(5) 3_565 14_455 ?
N1 C1 N1 119.993(6) 13_565 15 ?
N1 C1 N1 60.006(6) . 15 ?
N1 C1 N1 60.010(6) 2_665 15 ?
N1 C1 N1 180.0 3_565 15 ?
N1 C1 N1 119.987(5) 14_455 15 ?
C1 N1 N1 59.998(3) . 14_455 ?
C1 N1 N1 59.998(3) . 15 ?
N1 N1 N1 119.972(19) 14_455 15 ?
C1 N1 C2 117.5(3) . . ?
N1 N1 C2 64.0(3) 14_455 . ?
N1 N1 C2 155.6(4) 15 . ?
C1 N1 C2 117.2(3) . 15 ?
N1 N1 C2 152.5(4) 14_455 15 ?
N1 N1 C2 63.8(3) 15 15 ?
C2 N1 C2 125.3(3) . 15 ?
N1 C2 N1 52.2(2) . 14_455 ?
Cl1 C3 Cl2 110.36(15) . . ?

loop_
_geom_bond_atom_site_label_1
_geom_bond_atom_site_label_2
_geom_bond_distance
_geom_bond_site_symmetry_2
_geom_bond_publ_flag
C1 N1 1.339(3) 13_565 ?
C1 N1 1.339(3) . ?
C1 N1 1.339(3) 2_665 ?
C1 N1 1.339(3) 3_565 ?
C1 N1 1.339(3) 14_455 ?
C1 N1 1.339(3) 15 ?
N1 N1 1.339(3) 14_455 ?
N1 N1 1.339(3) 15 ?
N1 C2 1.521(4) . ?
N1 C2 1.524(4) 15 ?
C2 N1 1.524(4) 14_455 ?
C3 Cl1 1.764(3) . ?
C3 Cl2 1.772(3) . ?

loop_
_geom_hbond_atom_site_label_D
_geom_hbond_atom_site_label_H
_geom_hbond_atom_site_label_A
_geom_hbond_distance_DH
_geom_hbond_distance_HA
_geom_hbond_distance_DA
_geom_hbond_angle_DHA
_geom_hbond_site_symmetry_A
C3 H31 F1 0.92(3) 2.05(3) 2.969(3) 178(2) .
